data_7153231
loop_
_publ_author_name
'Vo\^ute, Nicholas'
'Philp, Douglas'
'Slawin, Alexandra M. Z.'
'Westwood, Nicholas J.'

_publ_section_title
;
 Studies on the Claisen rearrangements in the indolo[2,3-b]quinoline
 system.
;
_journal_issue 2
_journal_name_full 'Organic &amp; biomolecular chemistry'
_journal_page_first 442
_journal_page_last 450
_journal_paper_doi 10.1039/b915677a
_journal_volume 8
_journal_year 2010
_chemical_formula_moiety 'C19 H16 N2 O'
_chemical_formula_sum 'C19 H16 N2 O'
_chemical_formula_weight 288.34
_chemical_name_systematic
;
?
;
_space_group_IT_number 14
_symmetry_cell_setting monoclinic
_symmetry_space_group_name_Hall '-P 2ybc'
_symmetry_space_group_name_H-M 'P 1 21/c 1'
_atom_sites_solution_hydrogens geom
_atom_sites_solution_primary direct
_atom_sites_solution_secondary difmap
_audit_creation_method SHELXL-97
_cell_angle_alpha 90.00
_cell_angle_beta 107.218(7)
_cell_angle_gamma 90.00
_cell_formula_units_Z 4
_cell_length_a 11.332(3)
_cell_length_b 17.217(4)
_cell_length_c 7.5306(19)
_cell_measurement_reflns_used 4975
_cell_measurement_temperature 93(2)
_cell_measurement_theta_max 25.3491
_cell_measurement_theta_min 1.8820
_cell_volume 1403.4(6)
_computing_cell_refinement 'CrystalClear (Rigaku Corp., 2004)'
_computing_data_collection 'CrystalClear (Rigaku Corp., 2004)'
_computing_data_reduction 'CrystalClear (Rigaku Corp., 2004)'
_computing_molecular_graphics 'Bruker SHELXTL'
_computing_publication_material 'Bruker SHELXTL'
_computing_structure_refinement 'SHELXL-97 (Sheldrick, 1997)'
_computing_structure_solution 'SHELXS-97 (Sheldrick, 1990)'
_diffrn_ambient_temperature 93(2)
_diffrn_measured_fraction_theta_full 0.989
_diffrn_measured_fraction_theta_max 0.988
_diffrn_measurement_device_type ccd
_diffrn_measurement_method '\w and \f scans'
_diffrn_radiation_monochromator confocal
_diffrn_radiation_source 'rotating anode'
_diffrn_radiation_type MoK\a
_diffrn_radiation_wavelength 0.71073
_diffrn_reflns_av_R_equivalents 0.0589
_diffrn_reflns_av_sigmaI/netI 0.0435
_diffrn_reflns_limit_h_max 13
_diffrn_reflns_limit_h_min -13
_diffrn_reflns_limit_k_max 20
_diffrn_reflns_limit_k_min -16
_diffrn_reflns_limit_l_max 9
_diffrn_reflns_limit_l_min -7
_diffrn_reflns_number 8730
_diffrn_reflns_theta_full 25.00
_diffrn_reflns_theta_max 25.31
_diffrn_reflns_theta_min 2.22
_exptl_absorpt_coefficient_mu 0.086
_exptl_absorpt_correction_T_max 1.0000
_exptl_absorpt_correction_T_min 0.9872
_exptl_absorpt_correction_type multi-scan
_exptl_absorpt_process_details 'Jacobson, R. (1998) Private communication'
_exptl_crystal_colour Yellow
_exptl_crystal_density_diffrn 1.365
_exptl_crystal_density_method 'not measured'
_exptl_crystal_description Prism
_exptl_crystal_F_000 608
_exptl_crystal_size_max 0.2000
_exptl_crystal_size_mid 0.0300
_exptl_crystal_size_min 0.0300
_refine_diff_density_max 0.241
_refine_diff_density_min -0.324
_refine_diff_density_rms 0.054
_refine_ls_extinction_method none
_refine_ls_goodness_of_fit_ref 1.055
_refine_ls_hydrogen_treatment constr
_refine_ls_matrix_type full
_refine_ls_number_parameters 201
_refine_ls_number_reflns 2532
_refine_ls_number_restraints 0
_refine_ls_restrained_S_all 1.055
_refine_ls_R_factor_all 0.0593
_refine_ls_R_factor_gt 0.0510
_refine_ls_shift/su_max 0.001
_refine_ls_shift/su_mean 0.000
_refine_ls_structure_factor_coef Fsqd
_refine_ls_weighting_details 'calc w=1/[\s^2^(Fo^2^)+(0.0892P)^2^+0.1783P] where P=(Fo^2^+2Fc^2^)/3'
_refine_ls_weighting_scheme calc
_refine_ls_wR_factor_gt 0.1329
_refine_ls_wR_factor_ref 0.1400
_reflns_number_gt 2172
_reflns_number_total 2532
_reflns_threshold_expression >2sigma(I)
_cod_data_source_file b915677a.txt
_cod_data_source_block 14
_cod_depositor_comments
;
The following automatic conversions were performed:

'_symmetry_cell_setting' value 'Monoclinic' changed to 'monoclinic'
according to /home/saulius/struct/CIF-dictionaries/cif_core.dic
dictionary named 'cif_core.dic' version 2.4.2 from 2011-04-26.

Automatic conversion script
Id: cif_fix_values 1891 2012-01-12 08:04:46Z andrius 
;
_cod_original_sg_symbol_H-M P2(1)/c
_cod_database_code 7153231

loop_
_symmetry_equiv_pos_as_xyz
'x, y, z'
'-x, y+1/2, -z+1/2'
'-x, -y, -z'
'x, -y-1/2, z-1/2'

loop_
_atom_site_label
_atom_site_type_symbol
_atom_site_fract_x
_atom_site_fract_y
_atom_site_fract_z
_atom_site_U_iso_or_equiv
_atom_site_adp_type
_atom_site_occupancy
_atom_site_symmetry_multiplicity
_atom_site_calc_flag
_atom_site_refinement_flags
C1A C 0.38806(14) 0.02376(9) 0.29086(18) 0.0196(4) Uani 1 1 d .
C1 C 0.28301(14) 0.05258(9) 0.33010(18) 0.0216(4) Uani 1 1 d .
H1A H 0.2728 0.1071 0.3389 0.026 Uiso 1 1 calc R
C2 C 0.19401(14) 0.00273(10) 0.35617(19) 0.0242(4) Uani 1 1 d .
H2A H 0.1234 0.0224 0.3846 0.029 Uiso 1 1 calc R
C3 C 0.20971(15) -0.07712(10) 0.3400(2) 0.0260(4) Uani 1 1 d .
H3A H 0.1483 -0.1117 0.3560 0.031 Uiso 1 1 calc R
C4 C 0.31231(14) -0.10689(10) 0.30117(19) 0.0240(4) Uani 1 1 d .
H4A H 0.3204 -0.1614 0.2894 0.029 Uiso 1 1 calc R
C4A C 0.40532(14) -0.05662(9) 0.27894(18) 0.0198(4) Uani 1 1 d .
N5 N 0.51230(11) -0.08574(7) 0.24886(15) 0.0199(3) Uani 1 1 d .
C5 C 0.53681(15) -0.16915(9) 0.2665(2) 0.0244(4) Uani 1 1 d .
H5A H 0.4940 -0.1949 0.1490 0.037 Uiso 1 1 calc R
H5B H 0.5069 -0.1902 0.3662 0.037 Uiso 1 1 calc R
H5C H 0.6259 -0.1783 0.2960 0.037 Uiso 1 1 calc R
C5A C 0.60003(14) -0.03646(9) 0.21569(18) 0.0186(3) Uani 1 1 d .
C6 C 0.70813(14) -0.04974(9) 0.17329(18) 0.0196(4) Uani 1 1 d .
C6A C 0.76325(14) 0.02535(9) 0.16987(18) 0.0205(4) Uani 1 1 d .
C7 C 0.87548(15) 0.04767(9) 0.14307(19) 0.0246(4) Uani 1 1 d .
H7A H 0.9298 0.0098 0.1190 0.030 Uiso 1 1 calc R
C8 C 0.90612(16) 0.12567(10) 0.1521(2) 0.0301(4) Uani 1 1 d .
H8A H 0.9826 0.1412 0.1354 0.036 Uiso 1 1 calc R
C9 C 0.82658(16) 0.18184(10) 0.1852(2) 0.0315(4) Uani 1 1 d .
H9A H 0.8497 0.2350 0.1900 0.038 Uiso 1 1 calc R
C10 C 0.71403(15) 0.16169(10) 0.2114(2) 0.0279(4) Uani 1 1 d .
H10A H 0.6596 0.1999 0.2336 0.033 Uiso 1 1 calc R
C10A C 0.68469(14) 0.08306(9) 0.20377(18) 0.0209(4) Uani 1 1 d .
N11 N 0.58212(11) 0.04452(7) 0.23130(15) 0.0195(3) Uani 1 1 d .
C12 C 0.47968(13) 0.07895(9) 0.26443(18) 0.0198(4) Uani 1 1 d .
O12 O 0.46995(10) 0.14977(6) 0.26983(14) 0.0269(3) Uani 1 1 d .
C13 C 0.77180(14) -0.12313(9) 0.14067(19) 0.0214(4) Uani 1 1 d .
H13A H 0.7090 -0.1641 0.0931 0.026 Uiso 1 1 calc R
H13B H 0.8135 -0.1131 0.0445 0.026 Uiso 1 1 calc R
C14 C 0.86543(14) -0.15178(9) 0.31452(19) 0.0234(4) Uani 1 1 d .
H14A H 0.9258 -0.1158 0.3815 0.028 Uiso 1 1 calc R
C15 C 0.87048(17) -0.22312(10) 0.3817(2) 0.0298(4) Uani 1 1 d .
H15A H 0.8118 -0.2609 0.3189 0.036 Uiso 1 1 calc R
H15B H 0.9328 -0.2366 0.4928 0.036 Uiso 1 1 calc R

loop_
_atom_site_aniso_label
_atom_site_aniso_U_11
_atom_site_aniso_U_22
_atom_site_aniso_U_33
_atom_site_aniso_U_23
_atom_site_aniso_U_13
_atom_site_aniso_U_12
C1A 0.0203(8) 0.0216(8) 0.0161(7) -0.0007(6) 0.0043(6) 0.0014(6)
C1 0.0213(9) 0.0254(9) 0.0172(7) -0.0004(6) 0.0044(6) 0.0048(6)
C2 0.0180(8) 0.0330(10) 0.0217(7) -0.0013(6) 0.0062(6) 0.0053(6)
C3 0.0213(9) 0.0315(9) 0.0267(8) -0.0008(6) 0.0096(6) -0.0041(7)
C4 0.0234(9) 0.0233(9) 0.0264(8) -0.0011(6) 0.0090(6) -0.0006(6)
C4A 0.0178(8) 0.0238(9) 0.0178(7) 0.0003(6) 0.0054(6) 0.0016(6)
N5 0.0198(7) 0.0168(7) 0.0252(6) -0.0006(5) 0.0097(5) 0.0007(5)
C5 0.0239(9) 0.0162(8) 0.0359(8) 0.0004(6) 0.0133(6) 0.0004(6)
C5A 0.0216(8) 0.0163(8) 0.0175(7) 0.0002(5) 0.0053(6) 0.0010(6)
C6 0.0224(9) 0.0192(8) 0.0183(7) 0.0013(6) 0.0078(6) 0.0003(6)
C6A 0.0207(8) 0.0231(9) 0.0180(7) 0.0022(6) 0.0062(6) 0.0000(6)
C7 0.0233(9) 0.0279(9) 0.0243(7) 0.0031(6) 0.0095(6) 0.0007(7)
C8 0.0246(9) 0.0317(10) 0.0355(9) 0.0062(7) 0.0109(7) -0.0043(7)
C9 0.0283(10) 0.0227(9) 0.0439(9) 0.0032(7) 0.0110(7) -0.0044(7)
C10 0.0273(9) 0.0212(9) 0.0348(9) 0.0015(7) 0.0087(7) -0.0002(7)
C10A 0.0195(9) 0.0219(8) 0.0211(7) 0.0034(6) 0.0058(6) 0.0005(6)
N11 0.0179(7) 0.0175(7) 0.0234(6) 0.0006(5) 0.0067(5) 0.0009(5)
C12 0.0177(8) 0.0216(8) 0.0186(7) 0.0003(6) 0.0033(6) 0.0035(6)
O12 0.0272(7) 0.0180(6) 0.0363(6) -0.0002(4) 0.0106(5) 0.0031(4)
C13 0.0243(9) 0.0209(8) 0.0224(7) -0.0001(6) 0.0123(6) 0.0020(6)
C14 0.0214(8) 0.0266(9) 0.0255(8) -0.0033(6) 0.0120(6) 0.0031(6)
C15 0.0336(10) 0.0303(10) 0.0269(8) 0.0021(7) 0.0110(7) 0.0087(7)

loop_
_atom_type_symbol
_atom_type_description
_atom_type_scat_dispersion_real
_atom_type_scat_dispersion_imag
_atom_type_scat_source
C C 0.0033 0.0016 'International Tables Vol C Tables 4.2.6.8 and 6.1.1.4'
H H 0.0000 0.0000 'International Tables Vol C Tables 4.2.6.8 and 6.1.1.4'
N N 0.0061 0.0033 'International Tables Vol C Tables 4.2.6.8 and 6.1.1.4'
O O 0.0106 0.0060 'International Tables Vol C Tables 4.2.6.8 and 6.1.1.4'

loop_
_geom_angle_atom_site_label_1
_geom_angle_atom_site_label_2
_geom_angle_atom_site_label_3
_geom_angle
C1 C1A C4A 120.41(14)
C1 C1A C12 118.71(14)
C4A C1A C12 120.88(13)
C2 C1 C1A 120.80(15)
C2 C1 H1A 119.6
C1A C1 H1A 119.6
C1 C2 C3 118.80(14)
C1 C2 H2A 120.6
C3 C2 H2A 120.6
C4 C3 C2 121.46(15)
C4 C3 H3A 119.3
C2 C3 H3A 119.3
C3 C4 C4A 120.22(15)
C3 C4 H4A 119.9
C4A C4 H4A 119.9
N5 C4A C1A 120.68(13)
N5 C4A C4 121.05(14)
C1A C4A C4 118.27(14)
C5A N5 C4A 121.03(13)
C5A N5 C5 119.41(12)
C4A N5 C5 119.40(12)
N5 C5 H5A 109.5
N5 C5 H5B 109.5
H5A C5 H5B 109.5
N5 C5 H5C 109.5
H5A C5 H5C 109.5
H5B C5 H5C 109.5
C6 C5A N5 132.63(14)
C6 C5A N11 110.01(13)
N5 C5A N11 117.33(12)
C5A C6 C6A 106.04(13)
C5A C6 C13 132.75(14)
C6A C6 C13 121.18(13)
C7 C6A C10A 118.90(15)
C7 C6A C6 131.84(15)
C10A C6A C6 109.26(13)
C8 C7 C6A 119.01(15)
C8 C7 H7A 120.5
C6A C7 H7A 120.5
C7 C8 C9 121.06(15)
C7 C8 H8A 119.5
C9 C8 H8A 119.5
C10 C9 C8 121.40(16)
C10 C9 H9A 119.3
C8 C9 H9A 119.3
C9 C10 C10A 117.05(15)
C9 C10 H10A 121.5
C10A C10 H10A 121.5
C10 C10A N11 130.62(14)
C10 C10A C6A 122.58(14)
N11 C10A C6A 106.78(13)
C12 N11 C10A 126.58(13)
C12 N11 C5A 125.55(12)
C10A N11 C5A 107.86(12)
O12 C12 N11 121.20(13)
O12 C12 C1A 124.52(13)
N11 C12 C1A 114.28(14)
C14 C13 C6 112.37(11)
C14 C13 H13A 109.1
C6 C13 H13A 109.1
C14 C13 H13B 109.1
C6 C13 H13B 109.1
H13A C13 H13B 107.9
C15 C14 C13 125.24(15)
C15 C14 H14A 117.4
C13 C14 H14A 117.4
C14 C15 H15A 120.0
C14 C15 H15B 120.0
H15A C15 H15B 120.0

loop_
_geom_bond_atom_site_label_1
_geom_bond_atom_site_label_2
_geom_bond_distance
C1A C1 1.400(2)
C1A C4A 1.404(2)
C1A C12 1.464(2)
C1 C2 1.382(2)
C1 H1A 0.9500
C2 C3 1.396(2)
C2 H2A 0.9500
C3 C4 1.379(2)
C3 H3A 0.9500
C4 C4A 1.411(2)
C4 H4A 0.9500
C4A N5 1.3910(19)
N5 C5A 1.3849(19)
N5 C5 1.461(2)
C5 H5A 0.9800
C5 H5B 0.9800
C5 H5C 0.9800
C5A C6 1.373(2)
C5A N11 1.4187(19)
C6 C6A 1.439(2)
C6 C13 1.511(2)
C6A C7 1.399(2)
C6A C10A 1.407(2)
C7 C8 1.384(2)
C7 H7A 0.9500
C8 C9 1.394(2)
C8 H8A 0.9500
C9 C10 1.391(2)
C9 H9A 0.9500
C10 C10A 1.391(2)
C10 H10A 0.9500
C10A N11 1.4060(18)
N11 C12 1.3903(18)
C12 O12 1.2260(19)
C13 C14 1.504(2)
C13 H13A 0.9900
C13 H13B 0.9900
C14 C15 1.323(2)
C14 H14A 0.9500
C15 H15A 0.9500
C15 H15B 0.9500

loop_
_geom_torsion_atom_site_label_1
_geom_torsion_atom_site_label_2
_geom_torsion_atom_site_label_3
_geom_torsion_atom_site_label_4
_geom_torsion
C4A C1A C1 C2 -0.6(2)
C12 C1A C1 C2 -179.99(12)
C1A C1 C2 C3 -0.9(2)
C1 C2 C3 C4 0.9(2)
C2 C3 C4 C4A 0.7(2)
C1 C1A C4A N5 -176.89(12)
C12 C1A C4A N5 2.52(19)
C1 C1A C4A C4 2.13(19)
C12 C1A C4A C4 -178.46(12)
C3 C4 C4A N5 176.81(12)
C3 C4 C4A C1A -2.2(2)
C1A C4A N5 C5A -5.02(19)
C4 C4A N5 C5A 175.99(12)
C1A C4A N5 C5 170.31(12)
C4 C4A N5 C5 -8.68(19)
C4A N5 C5A C6 -176.18(14)
C5 N5 C5A C6 8.5(2)
C4A N5 C5A N11 5.89(18)
C5 N5 C5A N11 -169.44(11)
N5 C5A C6 C6A -175.54(14)
N11 C5A C6 C6A 2.51(15)
N5 C5A C6 C13 2.1(3)
N11 C5A C6 C13 -179.83(13)
C5A C6 C6A C7 176.70(15)
C13 C6 C6A C7 -1.3(2)
C5A C6 C6A C10A -2.14(15)
C13 C6 C6A C10A 179.86(12)
C10A C6A C7 C8 0.5(2)
C6 C6A C7 C8 -178.27(14)
C6A C7 C8 C9 -0.7(2)
C7 C8 C9 C10 0.4(2)
C8 C9 C10 C10A 0.2(2)
C9 C10 C10A N11 177.24(14)
C9 C10 C10A C6A -0.5(2)
C7 C6A C10A C10 0.1(2)
C6 C6A C10A C10 179.13(13)
C7 C6A C10A N11 -178.07(12)
C6 C6A C10A N11 0.95(15)
C10 C10A N11 C12 3.7(2)
C6A C10A N11 C12 -178.27(12)
C10 C10A N11 C5A -177.40(14)
C6A C10A N11 C5A 0.58(14)
C6 C5A N11 C12 176.88(12)
N5 C5A N11 C12 -4.74(19)
C6 C5A N11 C10A -1.99(15)
N5 C5A N11 C10A 176.39(11)
C10A N11 C12 O12 1.1(2)
C5A N11 C12 O12 -177.58(12)
C10A N11 C12 C1A -179.01(11)
C5A N11 C12 C1A 2.33(18)
C1 C1A C12 O12 -1.8(2)
C4A C1A C12 O12 178.77(12)
C1 C1A C12 N11 178.29(11)
C4A C1A C12 N11 -1.13(18)
C5A C6 C13 C14 -93.54(19)
C6A C6 C13 C14 83.84(16)
C6 C13 C14 C15 127.84(15)
